data_2217165
loop_
_publ_author_name
'Yuhua Feng'
'Daizheng Liao'

_publ_section_title Azido(methanol)[<i>N</i>,<i>N</i>'-(<i>o</i>-phenylene)bis(pyridine-2-carboxamidato)]manganese(III)
_journal_coeditor_code LH2555
_journal_issue 1
_journal_name_full 'Acta Crystallographica Section E'
_journal_page_first m68
_journal_page_last m68
_journal_paper_doi 10.1107/S1600536807059211
_journal_volume 64
_journal_year 2008
_chemical_formula_iupac '[Mn (C18 H12 N4 O2) (N3) (C H4 O)]'
_chemical_formula_moiety 'C19 H16 Mn N7 O3'
_chemical_formula_sum 'C19 H16 Mn N7 O3'
_chemical_formula_weight 445.33
_chemical_name_systematic Azido(methanol)[N,N'-(o-phenylene)bis(pyridine-2-carboxamidato)]manganese(III)
_space_group_IT_number 14
_symmetry_cell_setting monoclinic
_symmetry_space_group_name_Hall '-P 2ybc'
_symmetry_space_group_name_H-M 'P 1 21/c 1'
_atom_sites_solution_hydrogens geom
_atom_sites_solution_primary direct
_atom_sites_solution_secondary difmap
_audit_creation_method SHELXL97
_cell_angle_alpha 90.00
_cell_angle_beta 95.94(3)
_cell_angle_gamma 90.00
_cell_formula_units_Z 4
_cell_length_a 12.115(2)
_cell_length_b 9.4987(19)
_cell_length_c 16.748(3)
_cell_measurement_reflns_used 3879
_cell_measurement_temperature 293(2)
_cell_measurement_theta_max 27.8
_cell_measurement_theta_min 1.2
_cell_volume 1917.0(6)
_computing_cell_refinement CrystalClear
_computing_data_collection 'CrystalClear (Rigaku, 2001)'
_computing_data_reduction CrystalClear
_computing_molecular_graphics 'SHELXTL (Bruker (1997)'
_computing_publication_material 'CrystalStructure (Rigaku, 2001)'
_computing_structure_refinement 'SHELXL97 (Sheldrick, 1997)'
_computing_structure_solution 'SHELXS97 (Sheldrick, 1997)'
_diffrn_ambient_temperature 293(2)
_diffrn_detector_area_resol_mean 7.31
_diffrn_measured_fraction_theta_full 0.999
_diffrn_measured_fraction_theta_max 0.999
_diffrn_measurement_device_type 'Rigaku Saturn'
_diffrn_measurement_method '\w scans'
_diffrn_radiation_monochromator graphite
_diffrn_radiation_source 'fine-focus sealed tube'
_diffrn_radiation_type MoK\a
_diffrn_radiation_wavelength 0.71070
_diffrn_reflns_av_R_equivalents 0.0607
_diffrn_reflns_av_sigmaI/netI 0.0429
_diffrn_reflns_limit_h_max 14
_diffrn_reflns_limit_h_min -14
_diffrn_reflns_limit_k_max 11
_diffrn_reflns_limit_k_min -11
_diffrn_reflns_limit_l_max 19
_diffrn_reflns_limit_l_min -19
_diffrn_reflns_number 15658
_diffrn_reflns_theta_full 25.09
_diffrn_reflns_theta_max 25.09
_diffrn_reflns_theta_min 2.45
_exptl_absorpt_coefficient_mu 0.727
_exptl_absorpt_correction_T_max 0.9051
_exptl_absorpt_correction_T_min 0.9051
_exptl_absorpt_correction_type multi-scan
_exptl_absorpt_process_details '(Jacobson, 1998)'
_exptl_crystal_colour red
_exptl_crystal_density_diffrn 1.543
_exptl_crystal_density_method 'not measured'
_exptl_crystal_description prim
_exptl_crystal_F_000 912
_exptl_crystal_size_max 0.14
_exptl_crystal_size_mid 0.14
_exptl_crystal_size_min 0.14
_refine_diff_density_max 0.469
_refine_diff_density_min -0.518
_refine_ls_extinction_method none
_refine_ls_goodness_of_fit_ref 1.066
_refine_ls_hydrogen_treatment mixed
_refine_ls_matrix_type full
_refine_ls_number_parameters 269
_refine_ls_number_reflns 3406
_refine_ls_number_restraints 7
_refine_ls_restrained_S_all 1.075
_refine_ls_R_factor_all 0.0706
_refine_ls_R_factor_gt 0.0598
_refine_ls_shift/su_max 0.000
_refine_ls_shift/su_mean 0.000
_refine_ls_structure_factor_coef Fsqd
_refine_ls_weighting_details 'calc w=1/[\s^2^(Fo^2^)+(0.0859P)^2^+0.7977P] where P=(Fo^2^+2Fc^2^)/3'
_refine_ls_weighting_scheme calc
_refine_ls_wR_factor_gt 0.1493
_refine_ls_wR_factor_ref 0.1589
_reflns_number_gt 2957
_reflns_number_total 3406
_reflns_threshold_expression I>2\s(I)
_cod_data_source_file lh2555.cif
_cod_data_source_block I
_cod_original_sg_symbol_H-M 'P 21/c'
_cod_database_code 2217165
_cod_database_fobs_code 2217165

loop_
_symmetry_equiv_pos_as_xyz
'x, y, z'
'-x, y+1/2, -z+1/2'
'-x, -y, -z'
'x, -y-1/2, z-1/2'

loop_
_atom_site_type_symbol
_atom_site_label
_atom_site_fract_x
_atom_site_fract_y
_atom_site_fract_z
_atom_site_U_iso_or_equiv
_atom_site_adp_type
_atom_site_calc_flag
_atom_site_refinement_flags
_atom_site_occupancy
Mn Mn1 0.28436(4) 0.43236(5) 0.07581(3) 0.0426(2) Uani d . 1
N N1 0.4102(2) 0.2866(3) 0.09158(17) 0.0457(7) Uani d . 1
N N2 0.2637(2) 0.3704(3) 0.18327(17) 0.0475(7) Uani d . 1
N N3 0.1504(2) 0.5370(3) 0.08979(18) 0.0457(7) Uani d . 1
N N4 0.2560(2) 0.5208(3) -0.03746(17) 0.0446(7) Uani d . 1
N N5 0.4047(3) 0.5963(4) 0.10720(19) 0.0547(6) Uani d . 1
N N6 0.3766(3) 0.7072(4) 0.12232(18) 0.0547(6) Uani d . 1
N N7 0.3505(5) 0.8221(5) 0.1379(3) 0.1030(15) Uani d U 1
O O1 0.3481(3) 0.2476(3) 0.29189(17) 0.0692(8) Uani d . 1
O O2 0.0275(2) 0.7020(3) 0.03047(18) 0.0723(9) Uani d . 1
O O3 0.1885(3) 0.2409(3) 0.01209(19) 0.0651(8) Uani d D 1
H H 0.1217(19) 0.269(7) 0.008(4) 0.14(3) Uiso d D 1
C C19 0.1894(5) 0.0937(5) 0.0353(4) 0.0912(17) Uani d . 1
H H19A 0.1415 0.0413 -0.0031 0.137 Uiso calc R 1
H H19B 0.1637 0.0848 0.0874 0.137 Uiso calc R 1
H H19C 0.2636 0.0575 0.0369 0.137 Uiso calc R 1
C C17 0.2895(4) 0.5841(4) -0.1701(2) 0.0584(10) Uani d . 1
H H17A 0.3309 0.5721 -0.2134 0.070 Uiso calc R 1
C C14 0.1715(3) 0.6137(4) -0.0417(2) 0.0479(9) Uani d . 1
C C9 0.0439(4) 0.4628(4) 0.3157(3) 0.0624(11) Uani d . 1
H H9A 0.0212 0.4431 0.3659 0.075 Uiso calc R 1
C C2 0.5578(3) 0.1396(4) 0.0584(3) 0.0574(10) Uani d . 1
H H2A 0.6032 0.1086 0.0204 0.069 Uiso calc R 1
C C4 0.5005(3) 0.1313(4) 0.1897(2) 0.0536(10) Uani d . 1
H H4A 0.5073 0.0953 0.2416 0.064 Uiso calc R 1
C C8 0.1394(4) 0.4006(4) 0.2927(3) 0.0579(10) Uani d . 1
H H8A 0.1815 0.3406 0.3276 0.069 Uiso calc R 1
C C6 0.3408(3) 0.2842(4) 0.2216(2) 0.0479(9) Uani d . 1
C C10 -0.0179(4) 0.5543(4) 0.2643(3) 0.0638(12) Uani d . 1
H H10A -0.0815 0.5957 0.2803 0.077 Uiso calc R 1
C C16 0.2034(4) 0.6788(5) -0.1744(3) 0.0659(12) Uani d . 1
H H16A 0.1859 0.7320 -0.2206 0.079 Uiso calc R 1
C C15 0.1430(4) 0.6940(4) -0.1093(3) 0.0629(11) Uani d . 1
H H15A 0.0842 0.7572 -0.1110 0.075 Uiso calc R 1
C C3 0.5692(3) 0.0850(4) 0.1344(3) 0.0592(11) Uani d . 1
H H3A 0.6230 0.0171 0.1487 0.071 Uiso calc R 1
C C18 0.3139(3) 0.5069(4) -0.1007(2) 0.0519(9) Uani d . 1
H H18A 0.3725 0.4433 -0.0978 0.062 Uiso calc R 1
C C12 0.1084(3) 0.5218(4) 0.1652(2) 0.0470(8) Uani d . 1
C C1 0.4782(3) 0.2411(4) 0.0387(2) 0.0543(10) Uani d . 1
H H1A 0.4714 0.2791 -0.0127 0.065 Uiso calc R 1
C C11 0.0140(3) 0.5842(4) 0.1899(3) 0.0577(10) Uani d . 1
H H11A -0.0275 0.6464 0.1560 0.069 Uiso calc R 1
C C13 0.1080(3) 0.6216(4) 0.0299(2) 0.0518(9) Uani d . 1
C C7 0.1716(3) 0.4288(4) 0.2169(2) 0.0463(9) Uani d . 1
C C5 0.4215(3) 0.2321(4) 0.1666(2) 0.0438(8) Uani d . 1

loop_
_atom_site_aniso_label
_atom_site_aniso_U_11
_atom_site_aniso_U_22
_atom_site_aniso_U_33
_atom_site_aniso_U_12
_atom_site_aniso_U_13
_atom_site_aniso_U_23
Mn1 0.0434(4) 0.0411(4) 0.0427(4) 0.0090(2) 0.0012(2) 0.0035(2)
N1 0.0429(16) 0.0452(17) 0.0479(17) 0.0029(13) -0.0007(13) 0.0035(14)
N2 0.0507(18) 0.0436(17) 0.0488(17) 0.0073(14) 0.0079(14) 0.0056(14)
N3 0.0446(16) 0.0414(16) 0.0502(17) 0.0054(13) 0.0002(13) 0.0015(13)
N4 0.0480(17) 0.0396(16) 0.0438(16) 0.0042(13) -0.0074(13) 0.0001(13)
N5 0.0579(14) 0.0584(15) 0.0468(13) -0.0053(13) 0.0012(10) 0.0014(13)
N6 0.0579(14) 0.0584(15) 0.0468(13) -0.0053(13) 0.0012(10) 0.0014(13)
N7 0.125(3) 0.075(3) 0.111(3) 0.007(3) 0.020(3) -0.013(2)
O1 0.079(2) 0.076(2) 0.0525(17) 0.0197(16) 0.0103(14) 0.0191(15)
O2 0.0586(18) 0.075(2) 0.081(2) 0.0288(16) -0.0044(15) 0.0049(16)
O3 0.0572(18) 0.0463(16) 0.088(2) 0.0060(14) -0.0097(15) 0.0000(14)
C19 0.073(3) 0.066(3) 0.128(5) 0.010(3) -0.019(3) 0.010(3)
C17 0.072(3) 0.055(2) 0.047(2) -0.004(2) -0.0016(19) 0.0044(18)
C14 0.050(2) 0.0401(19) 0.051(2) 0.0023(16) -0.0084(16) 0.0009(16)
C9 0.064(3) 0.056(2) 0.071(3) -0.010(2) 0.026(2) -0.011(2)
C2 0.050(2) 0.054(2) 0.069(3) 0.0123(19) 0.0077(18) 0.001(2)
C4 0.054(2) 0.047(2) 0.056(2) 0.0082(18) -0.0080(18) 0.0097(18)
C8 0.064(3) 0.048(2) 0.064(3) -0.0072(19) 0.017(2) -0.0005(19)
C6 0.052(2) 0.043(2) 0.048(2) 0.0008(17) 0.0005(16) 0.0045(17)
C10 0.056(3) 0.060(3) 0.079(3) -0.005(2) 0.022(2) -0.021(2)
C16 0.079(3) 0.060(3) 0.054(2) -0.002(2) -0.014(2) 0.014(2)
C15 0.062(3) 0.055(2) 0.066(3) 0.010(2) -0.014(2) 0.010(2)
C3 0.050(2) 0.053(2) 0.073(3) 0.0150(18) -0.003(2) 0.005(2)
C18 0.062(2) 0.048(2) 0.044(2) 0.0049(18) -0.0006(17) -0.0006(17)
C12 0.046(2) 0.0369(18) 0.057(2) -0.0031(16) 0.0029(16) -0.0060(17)
C1 0.054(2) 0.059(2) 0.050(2) 0.0104(19) 0.0058(17) 0.0071(18)
C11 0.052(2) 0.050(2) 0.072(3) 0.0041(18) 0.007(2) -0.012(2)
C13 0.043(2) 0.045(2) 0.064(2) 0.0045(17) -0.0071(17) 0.0008(18)
C7 0.048(2) 0.041(2) 0.052(2) -0.0008(15) 0.0109(16) -0.0039(15)
C5 0.0442(19) 0.0398(19) 0.0458(19) -0.0010(15) -0.0032(15) 0.0020(15)

loop_
_atom_type_symbol
_atom_type_description
_atom_type_scat_dispersion_real
_atom_type_scat_dispersion_imag
_atom_type_scat_source
C C 0.0033 0.0016 'International Tables Vol C Tables 4.2.6.8 and 6.1.1.4'
H H 0.0000 0.0000 'International Tables Vol C Tables 4.2.6.8 and 6.1.1.4'
N N 0.0061 0.0033 'International Tables Vol C Tables 4.2.6.8 and 6.1.1.4'
O O 0.0106 0.0060 'International Tables Vol C Tables 4.2.6.8 and 6.1.1.4'
Mn Mn 0.3368 0.7283 'International Tables Vol C Tables 4.2.6.8 and 6.1.1.4'

loop_
_geom_angle_atom_site_label_1
_geom_angle_atom_site_label_2
_geom_angle_atom_site_label_3
_geom_angle
N2 Mn1 N3 81.55(13)
N2 Mn1 N1 80.87(12)
N3 Mn1 N1 161.63(13)
N2 Mn1 N4 161.93(12)
N3 Mn1 N4 80.85(12)
N1 Mn1 N4 116.19(12)
N2 Mn1 N5 98.16(13)
N3 Mn1 N5 98.81(13)
N1 Mn1 N5 88.92(13)
N4 Mn1 N5 88.53(12)
N2 Mn1 O3 94.67(13)
N3 Mn1 O3 94.08(12)
N1 Mn1 O3 82.11(11)
N4 Mn1 O3 82.57(11)
N5 Mn1 O3 162.99(13)
C1 N1 C5 118.7(3)
C1 N1 Mn1 129.0(2)
C5 N1 Mn1 112.3(2)
C6 N2 C7 125.6(3)
C6 N2 Mn1 118.4(2)
C7 N2 Mn1 115.8(2)
C13 N3 C12 125.4(3)
C13 N3 Mn1 118.5(3)
C12 N3 Mn1 116.0(2)
C18 N4 C14 118.8(3)
C18 N4 Mn1 129.4(3)
C14 N4 Mn1 111.5(2)
N6 N5 Mn1 120.6(3)
N5 N6 N7 178.3(5)
C19 O3 Mn1 129.3(3)
C19 O3 H 108(5)
Mn1 O3 H 102(4)
O3 C19 H19A 109.5
O3 C19 H19B 109.5
H19A C19 H19B 109.5
O3 C19 H19C 109.5
H19A C19 H19C 109.5
H19B C19 H19C 109.5
C16 C17 C18 119.1(4)
C16 C17 H17A 120.4
C18 C17 H17A 120.4
N4 C14 C15 122.0(4)
N4 C14 C13 116.3(3)
C15 C14 C13 121.7(4)
C10 C9 C8 120.4(4)
C10 C9 H9A 119.8
C8 C9 H9A 119.8
C3 C2 C1 119.2(4)
C3 C2 H2A 120.4
C1 C2 H2A 120.4
C3 C4 C5 118.8(4)
C3 C4 H4A 120.6
C5 C4 H4A 120.6
C9 C8 C7 119.4(4)
C9 C8 H8A 120.3
C7 C8 H8A 120.3
O1 C6 N2 127.4(4)
O1 C6 C5 120.8(3)
N2 C6 C5 111.8(3)
C11 C10 C9 120.6(4)
C11 C10 H10A 119.7
C9 C10 H10A 119.7
C17 C16 C15 119.2(4)
C17 C16 H16A 120.4
C15 C16 H16A 120.4
C14 C15 C16 118.8(4)
C14 C15 H15A 120.6
C16 C15 H15A 120.6
C2 C3 C4 119.6(4)
C2 C3 H3A 120.2
C4 C3 H3A 120.2
N4 C18 C17 122.1(4)
N4 C18 H18A 119.0
C17 C18 H18A 119.0
C11 C12 C7 119.8(4)
C11 C12 N3 127.2(4)
C7 C12 N3 112.9(3)
N1 C1 C2 122.0(4)
N1 C1 H1A 119.0
C2 C1 H1A 119.0
C10 C11 C12 120.0(4)
C10 C11 H11A 120.0
C12 C11 H11A 120.0
O2 C13 N3 127.1(4)
O2 C13 C14 120.5(4)
N3 C13 C14 112.3(3)
C8 C7 C12 119.8(4)
C8 C7 N2 126.5(4)
C12 C7 N2 113.7(3)
N1 C5 C4 121.8(3)
N1 C5 C6 115.8(3)
C4 C5 C6 122.4(3)

loop_
_geom_bond_atom_site_label_1
_geom_bond_atom_site_label_2
_geom_bond_distance
Mn1 N2 1.934(3)
Mn1 N3 1.937(3)
Mn1 N1 2.056(3)
Mn1 N4 2.070(3)
Mn1 N5 2.161(3)
Mn1 O3 2.354(3)
N1 C1 1.341(5)
N1 C5 1.353(4)
N2 C6 1.352(5)
N2 C7 1.414(5)
N3 C13 1.345(5)
N3 C12 1.417(5)
N4 C18 1.336(5)
N4 C14 1.348(5)
N5 N6 1.143(4)
N6 N7 1.174(5)
O1 C6 1.222(4)
O2 C13 1.239(4)
O3 C19 1.451(5)
O3 H 0.849(10)
C19 H19A 0.9600
C19 H19B 0.9600
C19 H19C 0.9600
C17 C16 1.374(6)
C17 C18 1.380(5)
C17 H17A 0.9300
C14 C15 1.379(5)
C14 C13 1.493(6)
C9 C10 1.387(6)
C9 C8 1.390(6)
C9 H9A 0.9300
C2 C3 1.369(6)
C2 C1 1.380(5)
C2 H2A 0.9300
C4 C3 1.380(6)
C4 C5 1.380(5)
C4 H4A 0.9300
C8 C7 1.392(5)
C8 H8A 0.9300
C6 C5 1.496(5)
C10 C11 1.371(6)
C10 H10A 0.9300
C16 C15 1.382(6)
C16 H16A 0.9300
C15 H15A 0.9300
C3 H3A 0.9300
C18 H18A 0.9300
C12 C11 1.389(5)
C12 C7 1.408(5)
C1 H1A 0.9300
C11 H11A 0.9300

loop_
_geom_hbond_atom_site_label_D
_geom_hbond_atom_site_label_H
_geom_hbond_atom_site_label_A
_geom_hbond_site_symmetry_A
_geom_hbond_distance_DH
_geom_hbond_distance_HA
_geom_hbond_distance_DA
_geom_hbond_angle_DHA
O3 H O2 3_565 0.849(10) 1.88(2) 2.696(4) 162(6)

loop_
_geom_torsion_atom_site_label_1
_geom_torsion_atom_site_label_2
_geom_torsion_atom_site_label_3
_geom_torsion_atom_site_label_4
_geom_torsion
N2 Mn1 N1 C1 174.5(3)
N3 Mn1 N1 C1 157.5(4)
N4 Mn1 N1 C1 0.8(4)
N5 Mn1 N1 C1 -87.1(3)
O3 Mn1 N1 C1 78.4(3)
N2 Mn1 N1 C5 -5.0(2)
N3 Mn1 N1 C5 -22.0(5)
N4 Mn1 N1 C5 -178.7(2)
N5 Mn1 N1 C5 93.5(2)
O3 Mn1 N1 C5 -101.0(2)
N3 Mn1 N2 C6 -177.0(3)
N1 Mn1 N2 C6 8.3(3)
N4 Mn1 N2 C6 169.9(3)
N5 Mn1 N2 C6 -79.3(3)
O3 Mn1 N2 C6 89.5(3)
N3 Mn1 N2 C7 -1.4(3)
N1 Mn1 N2 C7 -176.1(3)
N4 Mn1 N2 C7 -14.5(6)
N5 Mn1 N2 C7 96.4(3)
O3 Mn1 N2 C7 -94.9(3)
N2 Mn1 N3 C13 178.7(3)
N1 Mn1 N3 C13 -164.4(3)
N4 Mn1 N3 C13 -5.4(3)
N5 Mn1 N3 C13 81.7(3)
O3 Mn1 N3 C13 -87.2(3)
N2 Mn1 N3 C12 1.5(3)
N1 Mn1 N3 C12 18.5(5)
N4 Mn1 N3 C12 177.5(3)
N5 Mn1 N3 C12 -95.5(3)
O3 Mn1 N3 C12 95.7(3)
N2 Mn1 N4 C18 -166.4(4)
N3 Mn1 N4 C18 -179.5(3)
N1 Mn1 N4 C18 -6.7(4)
N5 Mn1 N4 C18 81.3(3)
O3 Mn1 N4 C18 -84.1(3)
N2 Mn1 N4 C14 19.8(5)
N3 Mn1 N4 C14 6.7(2)
N1 Mn1 N4 C14 179.4(2)
N5 Mn1 N4 C14 -92.5(3)
O3 Mn1 N4 C14 102.1(3)
N2 Mn1 N5 N6 -85.4(3)
N3 Mn1 N5 N6 -2.8(3)
N1 Mn1 N5 N6 -166.0(3)
N4 Mn1 N5 N6 77.7(3)
O3 Mn1 N5 N6 136.0(4)
N2 Mn1 O3 C19 -39.4(4)
N3 Mn1 O3 C19 -121.2(4)
N1 Mn1 O3 C19 40.7(4)
N4 Mn1 O3 C19 158.6(4)
N5 Mn1 O3 C19 99.5(5)
C18 N4 C14 C15 0.3(6)
Mn1 N4 C14 C15 174.8(3)
C18 N4 C14 C13 178.4(3)
Mn1 N4 C14 C13 -7.1(4)
C10 C9 C8 C7 -1.2(6)
C7 N2 C6 O1 -4.0(6)
Mn1 N2 C6 O1 171.2(3)
C7 N2 C6 C5 175.3(3)
Mn1 N2 C6 C5 -9.6(4)
C8 C9 C10 C11 0.3(6)
C18 C17 C16 C15 -0.3(6)
N4 C14 C15 C16 -0.2(6)
C13 C14 C15 C16 -178.2(4)
C17 C16 C15 C14 0.2(6)
C1 C2 C3 C4 0.6(6)
C5 C4 C3 C2 0.0(6)
C14 N4 C18 C17 -0.3(6)
Mn1 N4 C18 C17 -173.8(3)
C16 C17 C18 N4 0.4(6)
C13 N3 C12 C11 3.5(6)
Mn1 N3 C12 C11 -179.5(3)
C13 N3 C12 C7 -178.3(3)
Mn1 N3 C12 C7 -1.4(4)
C5 N1 C1 C2 0.8(6)
Mn1 N1 C1 C2 -178.6(3)
C3 C2 C1 N1 -1.0(6)
C9 C10 C11 C12 0.6(6)
C7 C12 C11 C10 -0.6(6)
N3 C12 C11 C10 177.5(4)
C12 N3 C13 O2 1.6(6)
Mn1 N3 C13 O2 -175.3(3)
C12 N3 C13 C14 179.9(3)
Mn1 N3 C13 C14 3.1(4)
N4 C14 C13 O2 -178.5(3)
C15 C14 C13 O2 -0.4(6)
N4 C14 C13 N3 3.0(5)
C15 C14 C13 N3 -178.8(3)
C9 C8 C7 C12 1.2(6)
C9 C8 C7 N2 -177.5(4)
C11 C12 C7 C8 -0.3(5)
N3 C12 C7 C8 -178.6(3)
C11 C12 C7 N2 178.5(3)
N3 C12 C7 N2 0.2(4)
C6 N2 C7 C8 -4.9(6)
Mn1 N2 C7 C8 179.8(3)
C6 N2 C7 C12 176.3(3)
Mn1 N2 C7 C12 1.1(4)
C1 N1 C5 C4 -0.2(5)
Mn1 N1 C5 C4 179.3(3)
C1 N1 C5 C6 -178.1(3)
Mn1 N1 C5 C6 1.4(4)
C3 C4 C5 N1 -0.3(6)
C3 C4 C5 C6 177.5(4)
O1 C6 C5 N1 -175.8(3)
N2 C6 C5 N1 4.9(5)
O1 C6 C5 C4 6.3(6)
N2 C6 C5 C4 -173.0(3)
